data_7217233
loop_
_publ_author_name
'Yao, Ching-Fa'
'R. R, Rajawinslin.'
'Gawande, Sachin D.'
'Kavala, Veerababurao'
'Huang, Yi-Hsiang'
'Kuo, Chun-Wei'
'Kuo, Ting-Shen'
'Chen, Mei-Ling'
'He, Chiu-Hui'

_publ_section_title
;
 Iron/Acetic acid Mediated Intermolecular Tandem C-C and C-N Bond
 Formation: An Easy Access to Acridinone and Quinoline Derivatives
;
_journal_name_full 'RSC Advances'
_journal_paper_doi 10.1039/C4RA06410K
_journal_year 2014
_chemical_formula_moiety 'C13 H11 N O4'
_chemical_formula_sum 'C13 H11 N O4'
_chemical_formula_weight 245.23
_chemical_name_systematic
;
 ?
;
_space_group_IT_number 14
_symmetry_cell_setting monoclinic
_symmetry_space_group_name_Hall '-P 2ybc'
_symmetry_space_group_name_H-M 'P 1 21/c 1'
_atom_sites_solution_hydrogens geom
_atom_sites_solution_primary direct
_atom_sites_solution_secondary difmap
_audit_creation_method SHELXL-97
_cell_angle_alpha 90.00
_cell_angle_beta 90.578(2)
_cell_angle_gamma 90.00
_cell_formula_units_Z 4
_cell_length_a 6.6756(2)
_cell_length_b 8.2693(3)
_cell_length_c 20.4546(7)
_cell_measurement_reflns_used 0
_cell_measurement_temperature 200(2)
_cell_measurement_theta_max 0
_cell_measurement_theta_min 0
_cell_volume 1129.09(7)
_computing_molecular_graphics 'Ortep-3 for Windows (Farrugia, 1997)'
_computing_publication_material 'WinGX publication routines (Farrugia, 1999)'
_computing_structure_refinement 'SHELXL-97 (Sheldrick, 1997)'
_computing_structure_solution 'SHELXS-86 (Sheldrick, 1986)'
_diffrn_ambient_temperature 200(2)
_diffrn_measured_fraction_theta_full 0.983
_diffrn_measured_fraction_theta_max 0.983
_diffrn_radiation_monochromator graphite
_diffrn_radiation_source 'fine-focus sealed tube'
_diffrn_radiation_type MoK\a
_diffrn_radiation_wavelength 0.71073
_diffrn_reflns_av_R_equivalents 0.0224
_diffrn_reflns_av_sigmaI/netI 0.0198
_diffrn_reflns_limit_h_max 7
_diffrn_reflns_limit_h_min -7
_diffrn_reflns_limit_k_max 9
_diffrn_reflns_limit_k_min -9
_diffrn_reflns_limit_l_max 24
_diffrn_reflns_limit_l_min -24
_diffrn_reflns_number 7556
_diffrn_reflns_theta_full 25.12
_diffrn_reflns_theta_max 25.12
_diffrn_reflns_theta_min 1.99
_exptl_absorpt_coefficient_mu 0.108
_exptl_absorpt_correction_T_max 0.9882
_exptl_absorpt_correction_T_min 0.9703
_exptl_absorpt_correction_type multi-scan
_exptl_crystal_colour pink
_exptl_crystal_density_diffrn 1.443
_exptl_crystal_density_method 'not measured'
_exptl_crystal_description prism
_exptl_crystal_F_000 512
_exptl_crystal_size_max 0.28
_exptl_crystal_size_mid 0.27
_exptl_crystal_size_min 0.11
_refine_diff_density_max 0.581
_refine_diff_density_min -0.268
_refine_diff_density_rms 0.040
_refine_ls_extinction_method none
_refine_ls_goodness_of_fit_ref 1.058
_refine_ls_hydrogen_treatment constr
_refine_ls_matrix_type full
_refine_ls_number_parameters 163
_refine_ls_number_reflns 1986
_refine_ls_number_restraints 0
_refine_ls_restrained_S_all 1.058
_refine_ls_R_factor_all 0.0514
_refine_ls_R_factor_gt 0.0459
_refine_ls_shift/su_max 0.000
_refine_ls_shift/su_mean 0.000
_refine_ls_structure_factor_coef Fsqd
_refine_ls_weighting_details 'calc w=1/[\s^2^(Fo^2^)+(0.0601P)^2^+0.6887P] where P=(Fo^2^+2Fc^2^)/3'
_refine_ls_weighting_scheme calc
_refine_ls_wR_factor_gt 0.1212
_refine_ls_wR_factor_ref 0.1261
_reflns_number_gt 1760
_reflns_number_total 1986
_reflns_threshold_expression >2sigma(I)
_cod_data_source_file c4ra06410k2.cif
_cod_data_source_block a15989
_cod_original_sg_symbol_H-M 'P 21/c'
_cod_database_code 7217233

loop_
_symmetry_equiv_pos_as_xyz
'x, y, z'
'-x, y+1/2, -z+1/2'
'-x, -y, -z'
'x, -y-1/2, z-1/2'

loop_
_atom_site_label
_atom_site_type_symbol
_atom_site_fract_x
_atom_site_fract_y
_atom_site_fract_z
_atom_site_U_iso_or_equiv
_atom_site_adp_type
_atom_site_occupancy
_atom_site_symmetry_multiplicity
_atom_site_calc_flag
_atom_site_refinement_flags
C1 C 0.7734(2) 0.58620(19) 0.03201(8) 0.0231(4) Uani 1 1 d .
C2 C 0.7304(2) 0.5181(2) -0.02831(8) 0.0263(4) Uani 1 1 d .
H2 H 0.7101 0.5845 -0.0657 0.032 Uiso 1 1 calc R
C3 C 0.7176(2) 0.3519(2) -0.03317(8) 0.0300(4) Uani 1 1 d .
H3 H 0.6901 0.3030 -0.0743 0.036 Uiso 1 1 calc R
C4 C 0.7447(3) 0.2563(2) 0.02183(9) 0.0315(4) Uani 1 1 d .
H4 H 0.7346 0.1420 0.0184 0.038 Uiso 1 1 calc R
C5 C 0.7866(3) 0.3269(2) 0.08191(9) 0.0292(4) Uani 1 1 d .
H5 H 0.8044 0.2600 0.1193 0.035 Uiso 1 1 calc R
C6 C 0.8032(2) 0.4940(2) 0.08857(8) 0.0243(4) Uani 1 1 d .
C7 C 0.8712(3) 0.5603(2) 0.15211(8) 0.0282(4) Uani 1 1 d .
H7 H 0.9941 0.6181 0.1519 0.034 Uiso 1 1 calc R
C8 C 0.7805(3) 0.5486(2) 0.20983(8) 0.0269(4) Uani 1 1 d .
C9 C 0.5723(3) 0.4850(2) 0.21721(8) 0.0307(4) Uani 1 1 d .
C10 C 0.5140(3) 0.4273(3) 0.28404(10) 0.0498(6) Uani 1 1 d .
H10A H 0.3661 0.4274 0.2871 0.060 Uiso 1 1 calc R
H10B H 0.5607 0.3146 0.2900 0.060 Uiso 1 1 calc R
C11 C 0.5991(3) 0.5293(3) 0.33751(10) 0.0494(6) Uani 1 1 d .
H11A H 0.5364 0.6377 0.3354 0.059 Uiso 1 1 calc R
H11B H 0.5639 0.4804 0.3801 0.059 Uiso 1 1 calc R
C12 C 0.8204(3) 0.5480(3) 0.33451(9) 0.0496(6) Uani 1 1 d .
H12A H 0.8833 0.4433 0.3461 0.059 Uiso 1 1 calc R
H12B H 0.8628 0.6281 0.3679 0.059 Uiso 1 1 calc R
C13 C 0.8980(3) 0.6007(2) 0.26951(8) 0.0328(4) Uani 1 1 d .
N1 N 0.7788(2) 0.76313(18) 0.03586(7) 0.0282(4) Uani 1 1 d .
O1 O 0.8094(2) 0.82599(16) 0.08921(7) 0.0468(4) Uani 1 1 d .
O2 O 0.7510(2) 0.84108(16) -0.01406(7) 0.0481(4) Uani 1 1 d .
O3 O 0.4560(2) 0.48208(19) 0.17139(6) 0.0450(4) Uani 1 1 d .
O4 O 1.0513(2) 0.6779(2) 0.26442(7) 0.0510(4) Uani 1 1 d .

loop_
_atom_site_aniso_label
_atom_site_aniso_U_11
_atom_site_aniso_U_22
_atom_site_aniso_U_33
_atom_site_aniso_U_23
_atom_site_aniso_U_13
_atom_site_aniso_U_12
C1 0.0202(8) 0.0244(9) 0.0248(8) -0.0006(6) 0.0028(6) 0.0009(6)
C2 0.0219(8) 0.0348(9) 0.0223(8) 0.0001(7) 0.0018(6) 0.0007(7)
C3 0.0244(9) 0.0381(10) 0.0277(9) -0.0104(7) 0.0026(7) -0.0013(7)
C4 0.0295(9) 0.0253(9) 0.0399(10) -0.0053(7) 0.0039(7) -0.0011(7)
C5 0.0291(9) 0.0287(9) 0.0299(9) 0.0042(7) 0.0017(7) 0.0008(7)
C6 0.0204(8) 0.0298(9) 0.0227(8) -0.0005(6) 0.0028(6) 0.0006(6)
C7 0.0310(9) 0.0278(9) 0.0257(9) 0.0014(7) -0.0018(7) -0.0036(7)
C8 0.0327(9) 0.0257(9) 0.0221(8) 0.0000(6) -0.0022(7) -0.0003(7)
C9 0.0333(9) 0.0335(10) 0.0254(9) -0.0055(7) 0.0006(7) -0.0016(7)
C10 0.0481(12) 0.0688(15) 0.0326(11) 0.0038(10) 0.0040(9) -0.0210(11)
C11 0.0549(13) 0.0647(15) 0.0287(10) 0.0018(10) 0.0062(9) -0.0105(11)
C12 0.0504(12) 0.0754(16) 0.0229(10) -0.0024(9) -0.0036(8) -0.0124(11)
C13 0.0357(10) 0.0359(10) 0.0267(9) -0.0047(7) -0.0021(7) -0.0033(8)
N1 0.0285(8) 0.0281(8) 0.0281(8) 0.0004(6) 0.0034(6) 0.0004(6)
O1 0.0771(11) 0.0300(7) 0.0334(8) -0.0073(6) -0.0014(7) -0.0028(7)
O2 0.0759(11) 0.0318(8) 0.0366(8) 0.0098(6) -0.0064(7) 0.0023(7)
O3 0.0351(7) 0.0696(10) 0.0301(7) -0.0073(7) -0.0041(6) -0.0062(7)
O4 0.0489(9) 0.0688(11) 0.0353(8) -0.0083(7) -0.0030(6) -0.0247(8)

loop_
_atom_type_symbol
_atom_type_description
_atom_type_scat_dispersion_real
_atom_type_scat_dispersion_imag
_atom_type_scat_source
C C 0.0033 0.0016 'International Tables Vol C Tables 4.2.6.8 and 6.1.1.4'
H H 0.0000 0.0000 'International Tables Vol C Tables 4.2.6.8 and 6.1.1.4'
N N 0.0061 0.0033 'International Tables Vol C Tables 4.2.6.8 and 6.1.1.4'
O O 0.0106 0.0060 'International Tables Vol C Tables 4.2.6.8 and 6.1.1.4'

loop_
_geom_angle_atom_site_label_1
_geom_angle_atom_site_label_2
_geom_angle_atom_site_label_3
_geom_angle
C2 C1 C6 122.86(15)
C2 C1 N1 117.31(14)
C6 C1 N1 119.78(14)
C3 C2 C1 118.77(16)
C3 C2 H2 120.6
C1 C2 H2 120.6
C2 C3 C4 120.14(16)
C2 C3 H3 119.9
C4 C3 H3 119.9
C3 C4 C5 120.20(16)
C3 C4 H4 119.9
C5 C4 H4 119.9
C4 C5 C6 121.31(16)
C4 C5 H5 119.3
C6 C5 H5 119.3
C5 C6 C1 116.72(15)
C5 C6 C7 118.51(15)
C1 C6 C7 124.43(15)
C8 C7 C6 127.79(16)
C8 C7 H7 116.1
C6 C7 H7 116.1
C7 C8 C9 123.00(15)
C7 C8 C13 117.29(16)
C9 C8 C13 119.70(14)
O3 C9 C8 121.22(16)
O3 C9 C10 121.83(17)
C8 C9 C10 116.95(15)
C11 C10 C9 112.85(17)
C11 C10 H10A 109.0
C9 C10 H10A 109.0
C11 C10 H10B 109.0
C9 C10 H10B 109.0
H10A C10 H10B 107.8
C12 C11 C10 113.60(18)
C12 C11 H11A 108.8
C10 C11 H11A 108.8
C12 C11 H11B 108.8
C10 C11 H11B 108.8
H11A C11 H11B 107.7
C11 C12 C13 114.84(17)
C11 C12 H12A 108.6
C13 C12 H12A 108.6
C11 C12 H12B 108.6
C13 C12 H12B 108.6
H12A C12 H12B 107.5
O4 C13 C12 122.02(17)
O4 C13 C8 120.94(16)
C12 C13 C8 117.01(16)
O2 N1 O1 122.98(15)
O2 N1 C1 118.61(14)
O1 N1 C1 118.41(14)

loop_
_geom_bond_atom_site_label_1
_geom_bond_atom_site_label_2
_geom_bond_distance
C1 C2 1.383(2)
C1 C6 1.398(2)
C1 N1 1.466(2)
C2 C3 1.381(3)
C2 H2 0.9500
C3 C4 1.385(3)
C3 H3 0.9500
C4 C5 1.387(2)
C4 H4 0.9500
C5 C6 1.392(2)
C5 H5 0.9500
C6 C7 1.478(2)
C7 C8 1.335(2)
C7 H7 0.9500
C8 C9 1.495(2)
C8 C13 1.507(2)
C9 O3 1.211(2)
C9 C10 1.503(3)
C10 C11 1.489(3)
C10 H10A 0.9900
C10 H10B 0.9900
C11 C12 1.487(3)
C11 H11A 0.9900
C11 H11B 0.9900
C12 C13 1.497(3)
C12 H12A 0.9900
C12 H12B 0.9900
C13 O4 1.211(2)
N1 O2 1.2203(19)
N1 O1 1.2238(19)
